data_7021783
loop_
_publ_author_name
'Zheng, Feng'
'Hutton, Alan T.'
'van Sittert, Cornelia G. C. E.'
'Moss, John R.'
'Mapolie, Selwyn F.'

_publ_section_title
;
 Synthesis, structural characterization and cis-trans isomerization of
 novel (salicylaldiminato)platinum(ii) complexes.
;
_journal_issue 31
_journal_name_full 'Dalton transactions (Cambridge, England : 2003)'
_journal_page_first 11163
_journal_page_last 11179
_journal_paper_doi 10.1039/c3dt51283e
_journal_volume 42
_journal_year 2013
_chemical_formula_moiety 'C15 H16 Cl N O2 Pt S'
_chemical_formula_sum 'C15 H16 Cl N O2 Pt S'
_chemical_formula_weight 504.89
_chemical_melting_point 173
_chemical_name_common 2
_chemical_name_systematic
; 
 ? 
;
_space_group_IT_number 2
_symmetry_cell_setting triclinic
_symmetry_space_group_name_Hall '-P 1'
_symmetry_space_group_name_H-M 'P -1'
_atom_sites_solution_hydrogens geom
_atom_sites_solution_primary direct
_atom_sites_solution_secondary difmap
_audit_creation_method SHELXL-97
_cell_angle_alpha 111.9260(10)
_cell_angle_beta 93.0980(10)
_cell_angle_gamma 111.1600(10)
_cell_formula_units_Z 2
_cell_length_a 8.8183(2)
_cell_length_b 10.1831(2)
_cell_length_c 10.4630(2)
_cell_measurement_reflns_used 6569
_cell_measurement_temperature 173(2)
_cell_measurement_theta_max 26.73
_cell_measurement_theta_min 2.43
_cell_volume 793.23(3)
_computing_cell_refinement 'DENZO-SMN (Otwinowski & Minor, 1997)'
_computing_data_collection 'COLLECT program (Nonius, 2000)'
_computing_data_reduction 'DENZO-SMN (Otwinowski & Minor, 1997)'
_computing_molecular_graphics 'X-Seed (Barbour, 2001)'
_computing_publication_material 'SHELXL-97 (Sheldrick, 2001)'
_computing_structure_refinement 'SHELXL-97 (Sheldrick, 1997)'
_computing_structure_solution 'SHELXS-97 (Sheldrick, 1997)'
_diffrn_ambient_temperature 173(2)
_diffrn_measured_fraction_theta_full 0.998
_diffrn_measured_fraction_theta_max 0.998
_diffrn_measurement_device_type 'Nonius Kappa CCD diffractometer'
_diffrn_measurement_method '1.2\% \f scans and \w scans'
_diffrn_radiation_monochromator graphite
_diffrn_radiation_source 'fine-focus sealed tube'
_diffrn_radiation_type MoK\a
_diffrn_radiation_wavelength 0.71073
_diffrn_reflns_av_R_equivalents 0.0095
_diffrn_reflns_av_unetI/netI 0.0159
_diffrn_reflns_limit_h_max 11
_diffrn_reflns_limit_h_min -11
_diffrn_reflns_limit_k_max 12
_diffrn_reflns_limit_k_min -12
_diffrn_reflns_limit_l_max 13
_diffrn_reflns_limit_l_min -13
_diffrn_reflns_number 6569
_diffrn_reflns_theta_full 26.73
_diffrn_reflns_theta_max 26.73
_diffrn_reflns_theta_min 2.43
_diffrn_standards_decay_% 0
_exptl_absorpt_coefficient_mu 9.147
_exptl_absorpt_correction_T_max 0.5282
_exptl_absorpt_correction_T_min 0.4332
_exptl_absorpt_correction_type multi-scan
_exptl_absorpt_process_details 'SADABS (Sheldrick, 2001)'
_exptl_crystal_colour yellow
_exptl_crystal_density_diffrn 2.114
_exptl_crystal_density_method 'not measured'
_exptl_crystal_description block
_exptl_crystal_F_000 480
_exptl_crystal_size_max 0.11
_exptl_crystal_size_mid 0.09
_exptl_crystal_size_min 0.08
_refine_diff_density_max 1.292
_refine_diff_density_min -0.764
_refine_diff_density_rms 0.108
_refine_ls_extinction_coef 0.00229(19)
_refine_ls_extinction_expression Fc^*^=kFc[1+0.001xFc^2^\l^3^/sin(2\q)]^-1/4^
_refine_ls_extinction_method SHELXL
_refine_ls_goodness_of_fit_ref 1.090
_refine_ls_hydrogen_treatment constr
_refine_ls_matrix_type full
_refine_ls_number_parameters 191
_refine_ls_number_reflns 3359
_refine_ls_number_restraints 0
_refine_ls_restrained_S_all 1.090
_refine_ls_R_factor_all 0.0162
_refine_ls_R_factor_gt 0.0144
_refine_ls_shift/su_max 0.001
_refine_ls_shift/su_mean 0.000
_refine_ls_structure_factor_coef Fsqd
_refine_ls_weighting_details 'calc w=1/[\s^2^(Fo^2^)+(0.0117P)^2^+1.1092P] where P=(Fo^2^+2Fc^2^)/3'
_refine_ls_weighting_scheme calc
_refine_ls_wR_factor_gt 0.0325
_refine_ls_wR_factor_ref 0.0330
_reflns_number_gt 3223
_reflns_number_total 3359
_reflns_threshold_expression >2sigma(I)
_cod_data_source_file c3dt51283e.txt
_cod_data_source_block 2
_cod_depositor_comments
;
The following automatic conversions were performed:

'_symmetry_cell_setting' value 'Triclinic' changed to 'triclinic'
according to /home/saulius/struct/CIF-dictionaries/cif_core.dic
dictionary named 'cif_core.dic' version 2.4.2 from 2011-04-26.

Automatic conversion script
Id: cif_fix_values 1891 2012-01-12 08:04:46Z andrius 
;
_cod_original_sg_symbol_H-M P-1
_cod_database_code 7021783

loop_
_symmetry_equiv_pos_as_xyz
'x, y, z'
'-x, -y, -z'

loop_
_atom_site_label
_atom_site_type_symbol
_atom_site_fract_x
_atom_site_fract_y
_atom_site_fract_z
_atom_site_U_iso_or_equiv
_atom_site_adp_type
_atom_site_occupancy
_atom_site_symmetry_multiplicity
_atom_site_calc_flag
_atom_site_refinement_flags
Pt1 Pt 0.265699(12) 0.311595(10) 0.223653(10) 0.01880(5) Uani 1 1 d .
Cl1 Cl 0.25503(9) 0.25267(8) 0.41559(7) 0.02850(14) Uani 1 1 d .
S1 S 0.47776(8) 0.24635(7) 0.18748(6) 0.01920(12) Uani 1 1 d .
O1 O 0.0904(2) 0.3922(2) 0.2815(2) 0.0284(4) Uani 1 1 d .
O2 O 0.5653(2) 0.2770(2) 0.0796(2) 0.0271(4) Uani 1 1 d .
N1 N 0.2481(3) 0.3524(2) 0.0490(2) 0.0193(4) Uani 1 1 d .
C1 C 0.2095(3) 0.4640(3) 0.0495(3) 0.0220(5) Uani 1 1 d .
H1 H 0.2136 0.4824 -0.0331 0.026 Uiso 1 1 calc R
C2 C 0.1614(3) 0.5623(3) 0.1623(3) 0.0209(5) Uani 1 1 d .
C3 C 0.1602(3) 0.6979(3) 0.1555(3) 0.0245(5) Uani 1 1 d .
H3 H 0.2015 0.7257 0.0831 0.029 Uiso 1 1 calc R
C4 C 0.1004(3) 0.7901(3) 0.2518(3) 0.0266(6) Uani 1 1 d .
H4 H 0.1036 0.8829 0.2482 0.032 Uiso 1 1 calc R
C5 C 0.0349(3) 0.7457(3) 0.3547(3) 0.0257(6) Uani 1 1 d .
H5 H -0.0095 0.8077 0.4198 0.031 Uiso 1 1 calc R
C6 C 0.0331(3) 0.6138(3) 0.3642(3) 0.0253(6) Uani 1 1 d .
H6 H -0.0125 0.5862 0.4353 0.030 Uiso 1 1 calc R
C7 C 0.0985(3) 0.5190(3) 0.2690(3) 0.0220(5) Uani 1 1 d .
C8 C 0.2685(3) 0.2516(3) -0.0821(3) 0.0208(5) Uani 1 1 d .
C9 C 0.3670(3) 0.3134(3) -0.1618(3) 0.0253(5) Uani 1 1 d .
H9 H 0.4221 0.4227 -0.1304 0.030 Uiso 1 1 calc R
C10 C 0.3842(4) 0.2139(4) -0.2878(3) 0.0327(7) Uani 1 1 d .
H10 H 0.4538 0.2552 -0.3418 0.039 Uiso 1 1 calc R
C11 C 0.3004(4) 0.0548(4) -0.3352(3) 0.0362(7) Uani 1 1 d .
H11 H 0.3122 -0.0127 -0.4219 0.043 Uiso 1 1 calc R
C12 C 0.1995(4) -0.0064(3) -0.2568(3) 0.0323(6) Uani 1 1 d .
H12 H 0.1404 -0.1156 -0.2905 0.039 Uiso 1 1 calc R
C13 C 0.1847(3) 0.0922(3) -0.1288(3) 0.0254(6) Uani 1 1 d .
H13 H 0.1176 0.0507 -0.0736 0.031 Uiso 1 1 calc R
C14 C 0.4172(4) 0.0488(3) 0.1542(3) 0.0281(6) Uani 1 1 d .
H14A H 0.3322 -0.0171 0.0663 0.042 Uiso 1 1 calc R
H14B H 0.3715 0.0308 0.2325 0.042 Uiso 1 1 calc R
H14C H 0.5144 0.0234 0.1456 0.042 Uiso 1 1 calc R
C15 C 0.6296(4) 0.3404(4) 0.3478(3) 0.0326(6) Uani 1 1 d .
H15A H 0.6739 0.4531 0.3787 0.049 Uiso 1 1 calc R
H15B H 0.7205 0.3064 0.3328 0.049 Uiso 1 1 calc R
H15C H 0.5782 0.3135 0.4204 0.049 Uiso 1 1 calc R

loop_
_atom_site_aniso_label
_atom_site_aniso_U_11
_atom_site_aniso_U_22
_atom_site_aniso_U_33
_atom_site_aniso_U_23
_atom_site_aniso_U_13
_atom_site_aniso_U_12
Pt1 0.02236(6) 0.01758(6) 0.02133(6) 0.01029(4) 0.00958(4) 0.01058(4)
Cl1 0.0403(4) 0.0335(3) 0.0253(3) 0.0188(3) 0.0167(3) 0.0218(3)
S1 0.0216(3) 0.0174(3) 0.0223(3) 0.0096(2) 0.0079(2) 0.0103(2)
O1 0.0340(10) 0.0308(10) 0.0415(11) 0.0256(9) 0.0253(9) 0.0227(9)
O2 0.0267(10) 0.0330(10) 0.0333(11) 0.0204(9) 0.0160(8) 0.0167(8)
N1 0.0196(10) 0.0173(10) 0.0212(10) 0.0077(9) 0.0055(8) 0.0082(8)
C1 0.0230(12) 0.0215(12) 0.0239(13) 0.0126(11) 0.0074(10) 0.0083(10)
C2 0.0190(12) 0.0191(12) 0.0258(13) 0.0094(10) 0.0060(10) 0.0089(10)
C3 0.0243(13) 0.0210(13) 0.0295(14) 0.0122(11) 0.0065(11) 0.0091(11)
C4 0.0232(13) 0.0199(13) 0.0373(15) 0.0115(12) 0.0057(11) 0.0104(11)
C5 0.0211(13) 0.0243(13) 0.0293(14) 0.0061(11) 0.0052(11) 0.0123(11)
C6 0.0218(13) 0.0287(14) 0.0299(14) 0.0138(12) 0.0105(11) 0.0129(11)
C7 0.0183(12) 0.0221(12) 0.0287(13) 0.0126(11) 0.0065(10) 0.0094(10)
C8 0.0218(12) 0.0233(13) 0.0194(12) 0.0086(10) 0.0040(10) 0.0119(10)
C9 0.0248(13) 0.0286(14) 0.0228(13) 0.0118(11) 0.0039(10) 0.0107(11)
C10 0.0299(15) 0.0520(19) 0.0196(13) 0.0156(13) 0.0064(11) 0.0200(14)
C11 0.0363(16) 0.0475(19) 0.0207(14) 0.0027(13) 0.0017(12) 0.0255(15)
C12 0.0304(15) 0.0291(15) 0.0308(15) 0.0030(12) -0.0016(12) 0.0163(12)
C13 0.0241(13) 0.0244(13) 0.0279(14) 0.0102(11) 0.0039(11) 0.0112(11)
C14 0.0352(15) 0.0224(13) 0.0344(15) 0.0143(12) 0.0126(12) 0.0168(12)
C15 0.0268(14) 0.0345(16) 0.0302(15) 0.0079(13) 0.0008(12) 0.0127(13)

loop_
_atom_type_symbol
_atom_type_description
_atom_type_scat_dispersion_real
_atom_type_scat_dispersion_imag
_atom_type_scat_source
C C 0.0033 0.0016 'International Tables Vol C Tables 4.2.6.8 and 6.1.1.4'
H H 0.0000 0.0000 'International Tables Vol C Tables 4.2.6.8 and 6.1.1.4'
S S 0.1246 0.1234 'International Tables Vol C Tables 4.2.6.8 and 6.1.1.4'
Cl Cl 0.1484 0.1585 'International Tables Vol C Tables 4.2.6.8 and 6.1.1.4'
Pt Pt -1.7033 8.3905 'International Tables Vol C Tables 4.2.6.8 and 6.1.1.4'
N N 0.0061 0.0033 'International Tables Vol C Tables 4.2.6.8 and 6.1.1.4'
O O 0.0106 0.0060 'International Tables Vol C Tables 4.2.6.8 and 6.1.1.4'

loop_
_geom_angle_atom_site_label_1
_geom_angle_atom_site_label_2
_geom_angle_atom_site_label_3
_geom_angle
O1 Pt1 N1 89.01(8)
O1 Pt1 S1 172.56(6)
N1 Pt1 S1 95.19(6)
O1 Pt1 Cl1 86.87(6)
N1 Pt1 Cl1 173.87(6)
S1 Pt1 Cl1 89.39(2)
O2 S1 C14 109.15(13)
O2 S1 C15 106.95(13)
C14 S1 C15 101.18(14)
O2 S1 Pt1 118.26(8)
C14 S1 Pt1 110.27(10)
C15 S1 Pt1 109.64(10)
C7 O1 Pt1 119.21(16)
C1 N1 C8 117.9(2)
C1 N1 Pt1 121.41(18)
C8 N1 Pt1 120.57(16)
N1 C1 C2 126.4(2)
N1 C1 H1 116.8
C2 C1 H1 116.8
C3 C2 C7 119.9(2)
C3 C2 C1 117.5(2)
C7 C2 C1 122.2(2)
C4 C3 C2 121.1(3)
C4 C3 H3 119.5
C2 C3 H3 119.5
C3 C4 C5 119.1(2)
C3 C4 H4 120.5
C5 C4 H4 120.5
C6 C5 C4 121.4(2)
C6 C5 H5 119.3
C4 C5 H5 119.3
C5 C6 C7 120.7(3)
C5 C6 H6 119.6
C7 C6 H6 119.6
O1 C7 C6 117.9(2)
O1 C7 C2 124.2(2)
C6 C7 C2 117.8(2)
C9 C8 C13 120.6(2)
C9 C8 N1 120.4(2)
C13 C8 N1 118.9(2)
C8 C9 C10 119.3(3)
C8 C9 H9 120.4
C10 C9 H9 120.4
C11 C10 C9 120.3(3)
C11 C10 H10 119.8
C9 C10 H10 119.8
C10 C11 C12 120.2(3)
C10 C11 H11 119.9
C12 C11 H11 119.9
C11 C12 C13 119.9(3)
C11 C12 H12 120.1
C13 C12 H12 120.1
C8 C13 C12 119.6(3)
C8 C13 H13 120.2
C12 C13 H13 120.2
S1 C14 H14A 109.5
S1 C14 H14B 109.5
H14A C14 H14B 109.5
S1 C14 H14C 109.5
H14A C14 H14C 109.5
H14B C14 H14C 109.5
S1 C15 H15A 109.5
S1 C15 H15B 109.5
H15A C15 H15B 109.5
S1 C15 H15C 109.5
H15A C15 H15C 109.5
H15B C15 H15C 109.5

loop_
_geom_bond_atom_site_label_1
_geom_bond_atom_site_label_2
_geom_bond_distance
Pt1 O1 2.0191(18)
Pt1 N1 2.029(2)
Pt1 S1 2.2062(6)
Pt1 Cl1 2.2981(6)
S1 O2 1.4666(19)
S1 C14 1.770(3)
S1 C15 1.777(3)
O1 C7 1.323(3)
N1 C1 1.297(3)
N1 C8 1.441(3)
C1 C2 1.433(4)
C1 H1 0.9500
C2 C3 1.413(4)
C2 C7 1.416(4)
C3 C4 1.372(4)
C3 H3 0.9500
C4 C5 1.393(4)
C4 H4 0.9500
C5 C6 1.377(4)
C5 H5 0.9500
C6 C7 1.415(4)
C6 H6 0.9500
C8 C9 1.386(4)
C8 C13 1.386(4)
C9 C10 1.387(4)
C9 H9 0.9500
C10 C11 1.383(5)
C10 H10 0.9500
C11 C12 1.383(5)
C11 H11 0.9500
C12 C13 1.389(4)
C12 H12 0.9500
C13 H13 0.9500
C14 H14A 0.9800
C14 H14B 0.9800
C14 H14C 0.9800
C15 H15A 0.9800
C15 H15B 0.9800
C15 H15C 0.9800

loop_
_geom_torsion_atom_site_label_1
_geom_torsion_atom_site_label_2
_geom_torsion_atom_site_label_3
_geom_torsion_atom_site_label_4
_geom_torsion
O1 Pt1 S1 O2 -112.6(4)
N1 Pt1 S1 O2 11.67(11)
Cl1 Pt1 S1 O2 -172.40(10)
O1 Pt1 S1 C14 120.9(4)
N1 Pt1 S1 C14 -114.87(12)
Cl1 Pt1 S1 C14 61.06(11)
O1 Pt1 S1 C15 10.3(4)
N1 Pt1 S1 C15 134.57(13)
Cl1 Pt1 S1 C15 -49.50(12)
N1 Pt1 O1 C7 -43.1(2)
S1 Pt1 O1 C7 81.5(5)
Cl1 Pt1 O1 C7 141.5(2)
O1 Pt1 N1 C1 30.5(2)
S1 Pt1 N1 C1 -143.38(19)
Cl1 Pt1 N1 C1 78.3(6)
O1 Pt1 N1 C8 -145.76(18)
S1 Pt1 N1 C8 40.38(18)
Cl1 Pt1 N1 C8 -97.9(6)
C8 N1 C1 C2 170.7(2)
Pt1 N1 C1 C2 -5.6(4)
N1 C1 C2 C3 166.3(3)
N1 C1 C2 C7 -21.0(4)
C7 C2 C3 C4 0.7(4)
C1 C2 C3 C4 173.6(2)
C2 C3 C4 C5 -2.2(4)
C3 C4 C5 C6 1.8(4)
C4 C5 C6 C7 0.1(4)
Pt1 O1 C7 C6 -150.74(19)
Pt1 O1 C7 C2 32.3(3)
C5 C6 C7 O1 -178.7(2)
C5 C6 C7 C2 -1.6(4)
C3 C2 C7 O1 178.1(2)
C1 C2 C7 O1 5.5(4)
C3 C2 C7 C6 1.2(4)
C1 C2 C7 C6 -171.4(2)
C1 N1 C8 C9 49.0(3)
Pt1 N1 C8 C9 -134.7(2)
C1 N1 C8 C13 -129.4(3)
Pt1 N1 C8 C13 46.9(3)
C13 C8 C9 C10 -1.4(4)
N1 C8 C9 C10 -179.8(2)
C8 C9 C10 C11 1.7(4)
C9 C10 C11 C12 -0.4(4)
C10 C11 C12 C13 -1.2(4)
C9 C8 C13 C12 -0.1(4)
N1 C8 C13 C12 178.3(2)
C11 C12 C13 C8 1.5(4)
